data_1505620
loop_
_publ_author_name
'Hayashi, Naoto'
'Yoshikawa, Takahiro'
'Ohnuma, Takahiro'
'Higuchi, Hiroyuki'
'Sako, Katsuya'
'Uekusa, Hidehiro'

_publ_section_title
;
 Synthesis, structure, and properties of benzoquinone dimer and trimers
 bearing t-Bu substituents.
;
_journal_issue 26
_journal_name_full 'Organic letters'
_journal_page_first 5417
_journal_page_last 5420
_journal_paper_doi 10.1021/ol702289u
_journal_volume 9
_journal_year 2007
_chemical_formula_sum 'C14 H20 O2'
_chemical_formula_weight 220.30
_chemical_name_systematic
; 
 ? 
;
_space_group_IT_number 14
_symmetry_cell_setting monoclinic
_symmetry_space_group_name_Hall '-P 2yn'
_symmetry_space_group_name_H-M 'P 1 21/n 1'
_atom_sites_solution_hydrogens geom
_atom_sites_solution_primary direct
_atom_sites_solution_secondary difmap
_audit_creation_method SHELXL-97
_cell_angle_alpha 90.00
_cell_angle_beta 92.660(2)
_cell_angle_gamma 90.00
_cell_formula_units_Z 2
_cell_length_a 6.7308(8)
_cell_length_b 10.0398(12)
_cell_length_c 10.0115(12)
_cell_measurement_temperature 173(2)
_cell_volume 675.81(14)
_computing_structure_refinement 'SHELXL-97 (Sheldrick, 1997)'
_computing_structure_solution 'SHELXS-97 (Sheldrick, 1990)'
_diffrn_ambient_temperature 173(2)
_diffrn_detector_area_resol_mean 8.333
_diffrn_measured_fraction_theta_full 1.000
_diffrn_measured_fraction_theta_max 1.000
_diffrn_measurement_device_type 'Siemens SMART CCD'
_diffrn_measurement_method \w-scan
_diffrn_radiation_monochromator graphite
_diffrn_radiation_source 'fine-focus sealed tube'
_diffrn_radiation_type MoK\a
_diffrn_radiation_wavelength 0.71073
_diffrn_reflns_av_R_equivalents 0.0590
_diffrn_reflns_av_sigmaI/netI 0.0314
_diffrn_reflns_limit_h_max 8
_diffrn_reflns_limit_h_min -8
_diffrn_reflns_limit_k_max 13
_diffrn_reflns_limit_k_min -13
_diffrn_reflns_limit_l_max 12
_diffrn_reflns_limit_l_min -12
_diffrn_reflns_number 8912
_diffrn_reflns_theta_full 27.50
_diffrn_reflns_theta_max 27.50
_diffrn_reflns_theta_min 2.87
_exptl_absorpt_coefficient_mu 0.071
_exptl_absorpt_correction_T_max 0.6889
_exptl_absorpt_correction_T_min 1.0000
_exptl_absorpt_correction_type multi-scan
_exptl_absorpt_process_details sadabs
_exptl_crystal_density_diffrn 1.083
_exptl_crystal_density_method 'not measured'
_exptl_crystal_F_000 240
_exptl_crystal_size_max 0.20
_exptl_crystal_size_mid 0.20
_exptl_crystal_size_min 0.10
_refine_diff_density_max 0.286
_refine_diff_density_min -0.137
_refine_diff_density_rms 0.041
_refine_ls_extinction_coef 0.061(14)
_refine_ls_extinction_expression Fc^*^=kFc[1+0.001xFc^2^\l^3^/sin(2\q)]^-1/4^
_refine_ls_extinction_method SHELXL
_refine_ls_goodness_of_fit_ref 1.045
_refine_ls_hydrogen_treatment mixed
_refine_ls_matrix_type full
_refine_ls_number_parameters 105
_refine_ls_number_reflns 1547
_refine_ls_number_restraints 0
_refine_ls_restrained_S_all 1.045
_refine_ls_R_factor_all 0.0639
_refine_ls_R_factor_gt 0.0493
_refine_ls_shift/su_max 0.000
_refine_ls_shift/su_mean 0.000
_refine_ls_structure_factor_coef Fsqd
_refine_ls_weighting_details 'calc w=1/[\s^2^(Fo^2^)+(0.0757P)^2^+0.1171P] where P=(Fo^2^+2Fc^2^)/3'
_refine_ls_weighting_scheme calc
_refine_ls_wR_factor_gt 0.1304
_refine_ls_wR_factor_ref 0.1387
_reflns_number_gt 1180
_reflns_number_total 1547
_reflns_threshold_expression >2sigma(I)
_cod_data_source_file ol702289u-file003.cif
_cod_data_source_block dtbq
_cod_original_sg_symbol_H-M P21/n
_cod_database_code 1505620

loop_
_symmetry_equiv_pos_as_xyz
'x, y, z'
'-x+1/2, y+1/2, -z+1/2'
'-x, -y, -z'
'x-1/2, -y-1/2, z-1/2'

loop_
_atom_site_label
_atom_site_type_symbol
_atom_site_fract_x
_atom_site_fract_y
_atom_site_fract_z
_atom_site_U_iso_or_equiv
_atom_site_adp_type
_atom_site_occupancy
_atom_site_symmetry_multiplicity
_atom_site_calc_flag
O1 O -0.31474(14) 0.89904(11) 0.11132(11) 0.0453(4) Uani 1 1 d
C1 C -0.16531(18) 0.94372(13) 0.06246(13) 0.0299(3) Uani 1 1 d
C2 C 0.03770(19) 0.89115(13) 0.09813(12) 0.0295(3) Uani 1 1 d
C3 C 0.18804(19) 0.94706(13) 0.03639(13) 0.0308(3) Uani 1 1 d
H3A H 0.323(2) 0.9208(17) 0.0535(16) 0.035(4) Uiso 1 1 d
C4 C 0.0634(2) 0.77983(15) 0.20155(15) 0.0411(4) Uani 1 1 d
C5 C 0.2838(3) 0.7447(2) 0.2251(2) 0.0634(6) Uani 1 1 d
H5A H 0.343(4) 0.715(3) 0.135(3) 0.095 Uiso 1 1 d
H5B H 0.293(4) 0.669(3) 0.289(3) 0.095 Uiso 1 1 d
H5C H 0.364(4) 0.828(3) 0.259(3) 0.095 Uiso 1 1 d
C6 C -0.0158(3) 0.8255(2) 0.33494(18) 0.0600(6) Uani 1 1 d
H6A H 0.057(4) 0.907(3) 0.371(3) 0.090 Uiso 1 1 d
H6B H 0.012(3) 0.753(3) 0.404(3) 0.090 Uiso 1 1 d
H6C H -0.159(4) 0.844(3) 0.327(3) 0.090 Uiso 1 1 d
C7 C -0.0495(4) 0.65520(19) 0.1508(3) 0.0675(6) Uani 1 1 d
H7A H -0.199(4) 0.668(3) 0.143(3) 0.101 Uiso 1 1 d
H7B H -0.025(4) 0.586(3) 0.217(3) 0.101 Uiso 1 1 d
H7C H 0.017(4) 0.623(3) 0.058(3) 0.101 Uiso 1 1 d

loop_
_atom_site_aniso_label
_atom_site_aniso_U_11
_atom_site_aniso_U_22
_atom_site_aniso_U_33
_atom_site_aniso_U_23
_atom_site_aniso_U_13
_atom_site_aniso_U_12
O1 0.0306(6) 0.0536(7) 0.0520(7) 0.0195(5) 0.0062(4) -0.0031(4)
C1 0.0289(7) 0.0319(7) 0.0291(6) 0.0008(5) 0.0037(5) -0.0018(5)
C2 0.0318(7) 0.0286(6) 0.0283(6) 0.0013(5) 0.0019(5) 0.0013(5)
C3 0.0280(7) 0.0318(7) 0.0326(7) 0.0025(5) 0.0022(5) 0.0027(5)
C4 0.0376(8) 0.0422(8) 0.0440(8) 0.0175(6) 0.0052(6) 0.0029(6)
C5 0.0470(10) 0.0714(13) 0.0723(13) 0.0450(11) 0.0084(9) 0.0150(9)
C6 0.0603(12) 0.0814(14) 0.0387(9) 0.0238(9) 0.0081(8) 0.0093(10)
C7 0.0784(15) 0.0342(9) 0.0897(16) 0.0212(9) 0.0008(12) -0.0070(9)

loop_
_atom_type_symbol
_atom_type_description
_atom_type_scat_dispersion_real
_atom_type_scat_dispersion_imag
_atom_type_scat_source
C C 0.0033 0.0016 'International Tables Vol C Tables 4.2.6.8 and 6.1.1.4'
H H 0.0000 0.0000 'International Tables Vol C Tables 4.2.6.8 and 6.1.1.4'
O O 0.0106 0.0060 'International Tables Vol C Tables 4.2.6.8 and 6.1.1.4'

loop_
_geom_angle_atom_site_label_1
_geom_angle_atom_site_label_2
_geom_angle_atom_site_label_3
_geom_angle
_geom_angle_site_symmetry_1
_geom_angle_site_symmetry_3
O1 C1 C3 118.52(12) . 3_575
O1 C1 C2 122.34(12) . .
C3 C1 C2 119.14(11) 3_575 .
C3 C2 C1 116.49(11) . .
C3 C2 C4 123.88(12) . .
C1 C2 C4 119.63(11) . .
C2 C3 C1 124.36(12) . 3_575
C2 C3 H3A 122.5(10) . .
C1 C3 H3A 113.2(10) 3_575 .
C2 C4 C6 109.81(13) . .
C2 C4 C5 110.53(12) . .
C6 C4 C5 107.98(15) . .
C2 C4 C7 109.44(13) . .
C6 C4 C7 110.18(16) . .
C5 C4 C7 108.88(16) . .
C4 C5 H5A 109.8(14) . .
C4 C5 H5B 107.9(15) . .
H5A C5 H5B 109(2) . .
C4 C5 H5C 110.3(15) . .
H5A C5 H5C 107(2) . .
H5B C5 H5C 113(2) . .
C4 C6 H6A 111.9(15) . .
C4 C6 H6B 108.2(14) . .
H6A C6 H6B 105(2) . .
C4 C6 H6C 111.4(15) . .
H6A C6 H6C 110(2) . .
H6B C6 H6C 110(2) . .
C4 C7 H7A 113.2(17) . .
C4 C7 H7B 106.8(17) . .
H7A C7 H7B 106(2) . .
C4 C7 H7C 107.7(16) . .
H7A C7 H7C 114(2) . .
H7B C7 H7C 108(2) . .

loop_
_geom_bond_atom_site_label_1
_geom_bond_atom_site_label_2
_geom_bond_distance
_geom_bond_site_symmetry_2
O1 C1 1.2239(16) .
C1 C3 1.4803(18) 3_575
C1 C2 1.4926(18) .
C2 C3 1.3339(18) .
C2 C4 1.5279(18) .
C3 C1 1.4802(18) 3_575
C3 H3A 0.954(16) .
C4 C6 1.531(3) .
C4 C5 1.533(2) .
C4 C7 1.538(3) .
C5 H5A 1.04(3) .
C5 H5B 0.99(3) .
C5 H5C 1.04(3) .
C6 H6A 1.01(3) .
C6 H6B 1.02(3) .
C6 H6C 0.98(3) .
C7 H7A 1.02(3) .
C7 H7B 0.97(3) .
C7 H7C 1.10(3) .

loop_
_geom_torsion_atom_site_label_1
_geom_torsion_atom_site_label_2
_geom_torsion_atom_site_label_3
_geom_torsion_atom_site_label_4
_geom_torsion
_geom_torsion_site_symmetry_1
_geom_torsion_site_symmetry_4
O1 C1 C2 C3 179.04(13) . .
C3 C1 C2 C3 -0.4(2) 3_575 .
O1 C1 C2 C4 -1.5(2) . .
C3 C1 C2 C4 179.11(12) 3_575 .
C1 C2 C3 C1 0.4(2) . 3_575
C4 C2 C3 C1 -179.06(13) . 3_575
C3 C2 C4 C6 120.09(16) . .
C1 C2 C4 C6 -59.37(18) . .
C3 C2 C4 C5 1.1(2) . .
C1 C2 C4 C5 -178.40(15) . .
C3 C2 C4 C7 -118.85(17) . .
C1 C2 C4 C7 61.70(19) . .
